data_2201305
loop_
_publ_author_name
'Cheng Wang'
'Ningbo Gong'
'Yang Lu'

_publ_section_title
;
 A host--guest 1:2 inclusion compound of
 1,1,6,6-tetraphenylhexa-2,4-diyne-1,6-diol and 4-methoxybenzaldehyde
;
_journal_issue 12
_journal_name_full 'Acta Crystallographica Section E'
_journal_page_first o1339
_journal_page_last o1340
_journal_paper_doi 10.1107/S1600536802019670
_journal_volume 58
_journal_year 2002
_chemical_formula_iupac 'C30 H22 O2, 2C8 H8 O2'
_chemical_formula_moiety 'C30 H22 O2, 2C8 H8 O2'
_chemical_formula_sum 'C46 H38 O6'
_chemical_formula_weight 686.80
_chemical_name_systematic
;
1,1,6,6-tetraphenylhexa-2,4-diyne-1,6-diol--4-methoxybenzaldehyde (1/2)
;
_space_group_IT_number 14
_symmetry_cell_setting monoclinic
_symmetry_space_group_name_Hall '-P 2ybc'
_symmetry_space_group_name_H-M 'P 1 21/c 1'
_cell_angle_alpha 90
_cell_angle_beta 111.380(10)
_cell_angle_gamma 90
_cell_formula_units_Z 2
_cell_length_a 8.5930(10)
_cell_length_b 18.1810(10)
_cell_length_c 12.6490(10)
_cell_measurement_reflns_used 3223
_cell_measurement_temperature 296.0(10)
_cell_measurement_theta_max 25
_cell_measurement_theta_min 2
_cell_volume 1840.2(3)
_computing_cell_refinement 'SCALE (MacScience, 1996)'
_computing_data_collection 'DENZO (MacScience, 1996)'
_computing_data_reduction SCALE
_computing_molecular_graphics 'ORTEPII (Johnson, 1976) and PLUTON (Spek, 1990)'
_computing_structure_refinement 'SHELXL97 (Sheldrick, 1997)'
_computing_structure_solution 'SHELXS90 (Sheldrick, 1990)'
_diffrn_ambient_temperature 296.0(10)
_diffrn_measured_fraction_theta_full 1.1
_diffrn_measured_fraction_theta_max 1.1
_diffrn_measurement_device_type 'MAC DIP 2030K'
_diffrn_measurement_method \w
_diffrn_radiation_monochromator graphite
_diffrn_radiation_source 'rotate anode'
_diffrn_radiation_type MoK\a
_diffrn_radiation_wavelength 0.71073
_diffrn_reflns_av_R_equivalents 0.0315
_diffrn_reflns_av_sigmaI/netI 0.0219
_diffrn_reflns_limit_h_max 11
_diffrn_reflns_limit_h_min 0
_diffrn_reflns_limit_k_max 20
_diffrn_reflns_limit_k_min -21
_diffrn_reflns_limit_l_max 15
_diffrn_reflns_limit_l_min -16
_diffrn_reflns_number 5896
_diffrn_reflns_theta_full 26.3
_diffrn_reflns_theta_max 25.0
_diffrn_reflns_theta_min 0.0
_exptl_absorpt_coefficient_mu 0.081
_exptl_absorpt_correction_type none
_exptl_crystal_colour 'pale yellow'
_exptl_crystal_density_diffrn 1.244
_exptl_crystal_density_method 'not measured'
_exptl_crystal_description block
_exptl_crystal_F_000 724
_exptl_crystal_size_max 0.40
_exptl_crystal_size_mid 0.30
_exptl_crystal_size_min 0.22
_refine_diff_density_max 0.120
_refine_diff_density_min -0.280
_refine_ls_extinction_method none
_refine_ls_goodness_of_fit_ref 1.463
_refine_ls_hydrogen_treatment noref
_refine_ls_matrix_type full
_refine_ls_number_parameters 235
_refine_ls_number_reflns 3101
_refine_ls_number_restraints 0
_refine_ls_R_factor_gt 0.058
_refine_ls_shift/su_max 0.007
_refine_ls_structure_factor_coef Fsqd
_refine_ls_weighting_details 'w = 1/[\s^2^(Fo^2^)+(0.1082P)^2^+0.6270P] where P = (Fo^2^+2Fc^2^)/3'
_refine_ls_weighting_scheme calc
_refine_ls_wR_factor_ref 0.124
_reflns_number_gt 3101
_reflns_number_total 3223
_reflns_threshold_expression 'F^2^ >= 2\s(F^2^)'
_cod_data_source_file bt6194.cif
_cod_data_source_block I
_cod_original_sg_symbol_H-M 'P 21/c'
_cod_database_code 2201305
_cod_database_fobs_code 2201305

loop_
_symmetry_equiv_pos_as_xyz
x,y,z
-x,-y,-z
-x,1/2+y,1/2-z
x,1/2-y,1/2+z

loop_
_atom_site_aniso_label
_atom_site_aniso_U_11
_atom_site_aniso_U_22
_atom_site_aniso_U_33
_atom_site_aniso_U_12
_atom_site_aniso_U_13
_atom_site_aniso_U_23
_atom_site_aniso_type_symbol
O1 0.0560(10) 0.0480(10) 0.0520(10) 0.0040(10) 0.0190(10) 0.0050(10) O
C1 0.0360(10) 0.049(2) 0.040(2) -0.0040(10) 0.0090(10) 0.0040(10) C
C2 0.046(2) 0.059(2) 0.050(2) 0.0010(10) 0.0130(10) -0.002(2) C
C3 0.057(2) 0.082(3) 0.066(2) 0.018(2) 0.025(2) 0.004(2) C
C4 0.039(2) 0.099(3) 0.075(2) 0.009(2) 0.020(2) 0.021(2) C
C5 0.039(2) 0.083(3) 0.069(2) -0.012(2) 0.007(2) 0.008(2) C
C6 0.043(2) 0.058(2) 0.051(2) -0.0040(10) 0.0080(10) 0.001(2) C
C7 0.036(2) 0.042(2) 0.044(2) -0.0030(10) 0.0080(10) -0.0020(10) C
C8 0.0320(10) 0.057(2) 0.0360(10) -0.0050(10) 0.0070(10) -0.0040(10) C
C9 0.063(2) 0.063(2) 0.051(2) 0.001(2) 0.0200(10) 0.004(2) C
C10 0.076(2) 0.084(3) 0.057(2) -0.004(2) 0.021(2) 0.018(2) C
C11 0.071(2) 0.116(3) 0.047(2) -0.016(2) 0.022(2) -0.001(2) C
C12 0.069(2) 0.098(3) 0.051(2) -0.011(2) 0.025(2) -0.021(2) C
C13 0.057(2) 0.065(2) 0.051(2) -0.007(2) 0.018(2) -0.009(2) C
C14 0.036(2) 0.055(2) 0.043(2) 0.0010(10) 0.0120(10) 0.0010(10) C
C15 0.0360(10) 0.058(2) 0.042(2) -0.0020(10) 0.0090(10) -0.0010(10) C
O2 0.068(2) 0.099(2) 0.103(2) -0.0010(10) 0.043(2) -0.003(2) O
O3 0.117(2) 0.082(2) 0.079(2) 0.018(2) 0.052(2) 0.0210(10) O
C16 0.064(2) 0.051(2) 0.077(2) 0.003(2) 0.025(2) 0.002(2) C
C17 0.055(2) 0.066(2) 0.058(2) 0.001(2) 0.013(2) 0.002(2) C
C18 0.058(2) 0.058(2) 0.065(2) 0.004(2) 0.020(2) 0.009(2) C
C19 0.081(2) 0.048(2) 0.054(2) 0.005(2) 0.019(2) 0.009(2) C
C20 0.085(3) 0.073(3) 0.058(2) 0.001(2) 0.001(2) 0.006(2) C
C21 0.058(2) 0.078(3) 0.084(3) 0.003(2) 0.008(2) 0.006(2) C
C22 0.074(2) 0.100(2) 0.118(2) -0.003(2) 0.046(2) -0.009(2) C
C23 0.119(3) 0.059(2) 0.060(2) 0.004(2) 0.031(2) 0.013(2) C

loop_
_atom_site_label
_atom_site_fract_x
_atom_site_fract_y
_atom_site_fract_z
_atom_site_U_iso_or_equiv
_atom_site_type_symbol
O1 0.7685(2) 0.17360(10) 0.16520(10) 0.0420(10) O
C1 0.9789(3) 0.07710(10) 0.2107(2) 0.0340(10) C
C2 1.0160(3) 0.02060(10) 0.1511(2) 0.0420(10) C
C3 1.1818(4) 0.0069(2) 0.1631(3) 0.053(2) C
C4 1.3084(4) 0.0496(2) 0.2351(3) 0.056(2) C
C5 1.2721(4) 0.1055(2) 0.2960(3) 0.053(2) C
C6 1.1088(3) 0.11960(10) 0.2842(2) 0.0420(10) C
C7 0.7995(3) 0.09780(10) 0.1979(2) 0.0340(10) C
C8 0.7758(3) 0.08740(10) 0.3114(2) 0.0340(10) C
C9 0.7848(4) 0.01690(10) 0.3552(3) 0.047(2) C
C10 0.7641(4) 0.0054(2) 0.4572(3) 0.058(2) C
C11 0.7351(4) 0.0639(2) 0.5165(3) 0.061(2) C
C12 0.7264(4) 0.1340(2) 0.4738(3) 0.057(2) C
C13 0.7481(4) 0.1461(2) 0.3712(2) 0.046(2) C
C14 0.6725(3) 0.0523(2) 0.1101(2) 0.0360(10) C
C15 0.5635(3) 0.01930(10) 0.0406(2) 0.0370(10) C
O2 0.3304(3) 0.17370(10) 0.6777(2) 0.069(2) O
O3 -0.1216(3) 0.18440(10) 0.9791(2) 0.069(2) O
C16 0.2685(4) 0.1764(2) 0.7627(3) 0.051(2) C
C17 0.0950(4) 0.1753(2) 0.7255(3) 0.049(2) C
C18 0.0170(4) 0.17810(10) 0.8024(3) 0.0480(10) C
C19 0.1100(4) 0.18170(10) 0.9185(3) 0.049(2) C
C20 0.2831(5) 0.1821(2) 0.9535(3) 0.063(2) C
C21 0.3631(4) 0.1796(2) 0.8769(3) 0.062(2) C
C22 0.5064(5) 0.1680(3) 0.7063(4) 0.075(4) C
C23 0.0290(5) 0.1844(2) 1.0012(3) 0.063(2) C
H1 0.798 0.182 0.110 0.049 H
H2 0.925 -0.011 0.102 0.050 H
H3 1.207 -0.033 0.119 0.061 H
H4 1.424 0.040 0.243 0.063 H
H5 1.363 0.136 0.348 0.060 H
H6 1.083 0.159 0.328 0.049 H
H9 0.807 -0.025 0.313 0.056 H
H10 0.770 -0.045 0.488 0.064 H
H11 0.722 0.057 0.589 0.068 H
H12 0.704 0.175 0.516 0.066 H
H13 0.744 0.197 0.341 0.054 H
H17 0.029 0.172 0.643 0.058 H
H18 -0.106 0.178 0.776 0.058 H
H20 0.349 0.184 1.035 0.067 H
H21 0.486 0.180 0.904 0.066 H
H22 0.558 0.215 0.731 0.085 H
H23 0.530 0.151 0.642 0.085 H
H24 0.540 0.133 0.766 0.085 H
H25 0.103 0.186 1.082 0.071 H

loop_
_atom_type_symbol
_atom_type_scat_dispersion_real
_atom_type_scat_dispersion_imag
_atom_type_scat_source
C 0.0033 0.0016 'International Tables Vol C Tables 4.2.6.8 and 6.1.1.4'
H 0.0000 0.0000 'International Tables Vol C Tables 4.2.6.8 and 6.1.1.4'
O 0.0106 0.0060 'International Tables Vol C Tables 4.2.6.8 and 6.1.1.4'

loop_
_geom_angle_atom_site_label_1
_geom_angle_atom_site_label_2
_geom_angle_atom_site_label_3
_geom_angle
_geom_angle_publ_flag
C7 O1 H1 108.9 no
C2 C1 C6 119.2(3) no
C2 C1 C7 123.2(2) no
C6 C1 C7 117.5(3) no
C1 C2 C3 120.2(3) no
C1 C2 H2 119.1 no
C3 C2 H2 120.7 no
C2 C3 C4 120.0(3) no
C2 C3 H3 119.5 no
C4 C3 H3 120.4 no
C3 C4 C5 120.0(3) no
C3 C4 H4 119.7 no
C5 C4 H4 120.3 no
C4 C5 C6 120.4(3) no
C4 C5 H5 119.7 no
C6 C5 H5 119.9 no
C1 C6 C5 120.2(3) no
C1 C6 H6 119.3 no
C5 C6 H6 120.5 no
O1 C7 C1 109.8(2) no
O1 C7 C8 108.3(2) no
O1 C7 C14 108.1(2) no
C1 C7 C8 110.0(2) no
C1 C7 C14 112.1(2) no
C8 C7 C14 108.5(2) no
C7 C8 C9 118.7(3) no
C7 C8 C13 121.8(3) no
C9 C8 C13 119.4(3) no
C8 C9 C10 120.3(3) no
C8 C9 H9 119.2 no
C10 C9 H9 120.5 no
C9 C10 C11 120.2(3) no
C9 C10 H10 120.2 no
C11 C10 H10 119.6 no
C10 C11 C12 119.8(3) no
C10 C11 H11 120.9 no
C12 C11 H11 119.3 no
C11 C12 C13 120.3(3) no
C11 C12 H12 119.5 no
C13 C12 H12 120.1 no
C8 C13 C12 119.8(3) no
C8 C13 H13 119.6 no
C12 C13 H13 120.6 no
C7 C14 C15 175.6(3) no
C16 O2 C22 119.0(3) no
O2 C16 C17 114.2(3) no
O2 C16 C21 125.3(3) no
C17 C16 C21 120.4(3) no
C16 C17 C18 120.1(3) no
C16 C17 H17 119.6 no
C18 C17 H17 120.3 no
C17 C18 C19 120.6(3) no
C17 C18 H18 120.1 no
C19 C18 H18 119.3 no
C18 C19 C20 118.2(3) no
C18 C19 C23 121.2(3) no
C20 C19 C23 120.6(3) no
C19 C20 C21 121.8(3) no
C19 C20 H20 118.3 no
C21 C20 H20 120.0 no
C16 C21 C20 118.9(4) no
C16 C21 H21 120.6 no
C20 C21 H21 120.5 no
O2 C22 H22 110.1 no
O2 C22 H23 110.0 no
O2 C22 H24 103.7 no
H22 C22 H23 109.9 no
H22 C22 H24 111.5 no
H23 C22 H24 111.5 no
O3 C23 C19 125.5(3) no
O3 C23 H25 117.7 no
C19 C23 H25 116.8 no

loop_
_geom_bond_atom_site_label_1
_geom_bond_atom_site_label_2
_geom_bond_distance
_geom_bond_publ_flag
O1 C7 1.436(3) no
O1 H1 0.841 no
C1 C2 1.379(4) no
C1 C6 1.397(4) no
C1 C7 1.537(4) no
C2 C3 1.398(4) no
C2 H2 0.982 no
C3 C4 1.376(5) no
C3 H3 0.988 no
C4 C5 1.378(5) no
C4 H4 0.980 no
C5 C6 1.380(4) no
C5 H5 0.981 no
C6 H6 0.982 no
C7 C8 1.534(4) no
C7 C14 1.491(4) no
C8 C9 1.388(4) no
C8 C13 1.379(4) no
C9 C10 1.382(4) no
C9 H9 0.991 no
C10 C11 1.376(6) no
C10 H10 0.991 no
C11 C12 1.375(6) no
C11 H11 0.978 no
C12 C13 1.394(4) no
C12 H12 0.980 no
C13 H13 0.990 no
C14 C15 1.187(4) no
O2 C16 1.364(4) no
O2 C22 1.424(5) no
O3 C23 1.220(5) no
C16 C17 1.390(4) no
C16 C21 1.376(5) no
C17 C18 1.369(5) no
C17 H17 0.987 no
C18 C19 1.395(4) no
C18 H18 0.984 no
C19 C20 1.389(5) no
C19 C23 1.453(5) no
C20 C21 1.379(6) no
C20 H20 0.980 no
C21 H21 0.984 no
C22 H22 0.957 no
C22 H23 0.958 no
C22 H24 0.957 no
C23 H25 0.987 no

loop_
_geom_hbond_atom_site_label_D
_geom_hbond_atom_site_label_H
_geom_hbond_atom_site_label_A
_geom_hbond_site_symmetry_A
_geom_hbond_distance_DH
_geom_hbond_distance_HA
_geom_hbond_distance_DA
_geom_hbond_angle_DHA
_geom_hbond_publ_flag
O1 H1 O3 1_654 0.84 2.01 2.846(5) 171 yes
